data_2243215
loop_
_publ_author_name
'Shaibah, Mohammed A. E.'
'Yathirajan, Hemmige S.'
'Manju, Nagaraj'
'Kalluraya, Balakrishna'
'Rathore, Ravindranath S.'
'Glidewell, Christopher'

_publ_section_title
;
 Two isostructural
 3-(5-aryloxy-3-methyl-1-phenyl-1<i>H</i>-pyrazol-4-yl)-1-(thiophen-2-yl)prop-2-en-1-ones:
 disorder and supramolecular assembly
;
_journal_coeditor_code ZL2765
_journal_issue 1
_journal_name_full 'Acta Crystallographica Section E'
_journal_page_first 48
_journal_page_last 52
_journal_paper_doi 10.1107/S205698901901658X
_journal_volume 76
_journal_year 2020
_chemical_formula_iupac 'C24 H20 N2 O2 S'
_chemical_formula_moiety 'C24 H20 N2 O2 S'
_chemical_formula_sum 'C24 H20 N2 O2 S'
_chemical_formula_weight 400.48
_chemical_name_systematic
3-[3-Methyl-5-(2-methylphenoxy)-1-phenyl-1<i>H</i>-pyrazol-4-yl]-1-(thiophen-2-yl)prop-2-en-1-one
_space_group_crystal_system monoclinic
_space_group_IT_number 14
_space_group_name_Hall '-P 2ybc'
_space_group_name_H-M_alt 'P 1 21/c 1'
_atom_sites_solution_hydrogens geom
_atom_sites_solution_primary difmap
_audit_creation_method SHELXL-2014
_cell_angle_alpha 90
_cell_angle_beta 93.106(2)
_cell_angle_gamma 90
_cell_formula_units_Z 4
_cell_length_a 9.4336(4)
_cell_length_b 20.6071(9)
_cell_length_c 10.5866(4)
_cell_measurement_reflns_used 5216
_cell_measurement_temperature 296(2)
_cell_measurement_theta_max 28.545
_cell_measurement_theta_min 1.976
_cell_volume 2055.00(15)
_computing_cell_refinement
;
SAINT (Bruker, 2017)
;
_computing_data_collection
;
APEX2 (Bruker, 2012)
;
_computing_data_reduction
;
SAINT (Bruker, 2017)
;
_computing_molecular_graphics
;
PLATON (Spek, 2009)
;
_computing_publication_material
;
SHELXL2014 (Sheldrick, 2015b) and PLATON (Spek, 2009)
;
_computing_structure_refinement
;
SHELXL2014 (Sheldrick, 2015b)
;
_computing_structure_solution
;
SHELXT (Sheldrick, 2015a)
;
_diffrn_ambient_temperature 296(2)
_diffrn_detector_area_resol_mean 7.3910
_diffrn_measured_fraction_theta_full 1.000
_diffrn_measured_fraction_theta_max 1.000
_diffrn_measurement_device_type
;
Bruker Kappa APEXII CCD
;
_diffrn_measurement_method '\f and \w scans'
_diffrn_radiation_monochromator graphite
_diffrn_radiation_type MoK\a
_diffrn_radiation_wavelength 0.71073
_diffrn_reflns_av_R_equivalents 0.0401
_diffrn_reflns_av_unetI/netI 0.0305
_diffrn_reflns_limit_h_max 11
_diffrn_reflns_limit_h_min -12
_diffrn_reflns_limit_k_max 26
_diffrn_reflns_limit_k_min -26
_diffrn_reflns_limit_l_max 11
_diffrn_reflns_limit_l_min -13
_diffrn_reflns_number 35938
_diffrn_reflns_theta_full 25.242
_diffrn_reflns_theta_max 27.549
_diffrn_reflns_theta_min 1.976
_diffrn_source 'fine-focus sealed tube'
_diffrn_standards_decay_% 0
_diffrn_standards_interval_count 0
_diffrn_standards_interval_time 0
_diffrn_standards_number 0
_exptl_absorpt_coefficient_mu 0.180
_exptl_absorpt_correction_T_max 0.973
_exptl_absorpt_correction_T_min 0.926
_exptl_absorpt_correction_type multi-scan
_exptl_absorpt_process_details
;
(SADABS; Bruker, 2012)
;
_exptl_crystal_colour colourless
_exptl_crystal_density_diffrn 1.294
_exptl_crystal_description block
_exptl_crystal_F_000 840
_exptl_crystal_size_max 0.300
_exptl_crystal_size_mid 0.200
_exptl_crystal_size_min 0.150
_refine_diff_density_max 0.189
_refine_diff_density_min -0.229
_refine_ls_extinction_method none
_refine_ls_goodness_of_fit_ref 1.019
_refine_ls_hydrogen_treatment constr
_refine_ls_matrix_type full
_refine_ls_number_parameters 277
_refine_ls_number_reflns 4735
_refine_ls_number_restraints 10
_refine_ls_restrained_S_all 1.019
_refine_ls_R_factor_all 0.0912
_refine_ls_R_factor_gt 0.0446
_refine_ls_shift/su_max 0.000
_refine_ls_shift/su_mean 0.000
_refine_ls_structure_factor_coef Fsqd
_refine_ls_weighting_details 'w=1/[\s^2^(Fo^2^)+(0.0624P)^2^+0.5761P] where P=(Fo^2^+2Fc^2^)/3'
_refine_ls_weighting_scheme calc
_refine_ls_wR_factor_gt 0.1105
_refine_ls_wR_factor_ref 0.1417
_reflns_number_gt 2877
_reflns_number_total 4735
_reflns_threshold_expression 'I > 2\s(I)'
_cod_data_source_file zl2765sup1.cif
_cod_data_source_block II
_cod_original_sg_symbol_H-M 'P 21/c'
_cod_database_code 2243215
_shelx_space_group_comment
;
The symmetry employed for this shelxl refinement is uniquely defined
by the following loop, which should always be used as a source of
symmetry information in preference to the above space-group names.
They are only intended as comments.
;
_shelx_estimated_absorpt_t_min 0.948
_shelx_estimated_absorpt_t_max 0.974
_shelxl_version_number 2.014

loop_
_space_group_symop_operation_xyz
'x, y, z'
'-x, y+1/2, -z+1/2'
'-x, -y, -z'
'x, -y-1/2, z-1/2'

loop_
_atom_site_type_symbol
_atom_site_label
_atom_site_fract_x
_atom_site_fract_y
_atom_site_fract_z
_atom_site_U_iso_or_equiv
_atom_site_adp_type
_atom_site_calc_flag
_atom_site_occupancy
_atom_site_disorder_assembly
_atom_site_disorder_group
C C1 0.6834(2) 0.38495(10) 0.49061(18) 0.0484(5) Uani d 1 . .
O O1 0.75006(19) 0.42752(8) 0.54834(16) 0.0747(5) Uani d 1 . .
C C2 0.5798(2) 0.39981(10) 0.38620(18) 0.0484(5) Uani d 1 . .
H H2 0.5302 0.3661 0.3455 0.058 Uiso calc 1 . .
C C3 0.5555(2) 0.46061(10) 0.34871(18) 0.0464(5) Uani d 1 . .
H H3 0.6047 0.4926 0.3949 0.056 Uiso calc 1 . .
S S11 0.81442(11) 0.29803(4) 0.65506(8) 0.0669(3) Uani d 0.883(2) A 1
C C12 0.7062(2) 0.31666(10) 0.52477(17) 0.0456(5) Uani d 0.883(2) A 1
C C13 0.6609(8) 0.2617(3) 0.4682(5) 0.0603(9) Uani d 0.883(2) A 1
H H13 0.6001 0.2616 0.3961 0.072 Uiso calc 0.883(2) A 1
C C14 0.7118(5) 0.20428(17) 0.5259(4) 0.0643(12) Uani d 0.883(2) A 1
H H14 0.6912 0.1627 0.4961 0.077 Uiso calc 0.883(2) A 1
C C15 0.7941(9) 0.21758(17) 0.6295(6) 0.0671(16) Uani d 0.883(2) A 1
H H15 0.8357 0.1859 0.6819 0.080 Uiso calc 0.883(2) A 1
S S21 0.6339(18) 0.2553(6) 0.4380(13) 0.0603(9) Uani d 0.117(2) A 2
C C22 0.7062(2) 0.31666(10) 0.52477(17) 0.0456(5) Uani d 0.117(2) A 2
C C23 0.784(3) 0.2933(10) 0.623(2) 0.0669(3) Uani d 0.117(2) A 2
H H23 0.8396 0.3195 0.6777 0.080 Uiso calc 0.117(2) A 2
C C24 0.775(8) 0.2255(11) 0.638(5) 0.0671(16) Uani d 0.117(2) A 2
H H24 0.8252 0.2018 0.7011 0.080 Uiso calc 0.117(2) A 2
C C25 0.685(5) 0.2001(8) 0.550(3) 0.0643(12) Uani d 0.117(2) A 2
H H25 0.6544 0.1573 0.5494 0.077 Uiso calc 0.117(2) A 2
N N31 0.30777(16) 0.48865(7) 0.08120(15) 0.0431(4) Uani d 1 . .
N N32 0.36119(18) 0.55036(8) 0.09699(16) 0.0492(4) Uani d 1 . .
C C33 0.4529(2) 0.54660(9) 0.19571(19) 0.0469(5) Uani d 1 . .
C C34 0.4627(2) 0.48304(9) 0.24567(18) 0.0430(4) Uani d 1 . .
C C35 0.36867(19) 0.44824(9) 0.16871(17) 0.0405(4) Uani d 1 . .
C C311 0.20793(19) 0.47603(9) -0.02174(18) 0.0419(4) Uani d 1 . .
C C312 0.1090(2) 0.42664(10) -0.0158(2) 0.0495(5) Uani d 1 . .
H H312 0.1062 0.4009 0.0562 0.059 Uiso calc 1 . .
C C313 0.0145(2) 0.41597(11) -0.1180(2) 0.0580(6) Uani d 1 . .
H H313 -0.0515 0.3826 -0.1147 0.070 Uiso calc 1 . .
C C314 0.0169(2) 0.45393(12) -0.2241(2) 0.0624(6) Uani d 1 . .
H H314 -0.0469 0.4462 -0.2926 0.075 Uiso calc 1 . .
C C315 0.1140(2) 0.50340(13) -0.2289(2) 0.0621(6) Uani d 1 . .
H H315 0.1154 0.5294 -0.3006 0.075 Uiso calc 1 . .
C C316 0.2098(2) 0.51483(11) -0.12766(19) 0.0506(5) Uani d 1 . .
H H316 0.2751 0.5485 -0.1311 0.061 Uiso calc 1 . .
C C331 0.5357(3) 0.60493(10) 0.2386(2) 0.0625(6) Uani d 1 . .
H H31A 0.6318 0.6008 0.2142 0.094 Uiso calc 1 . .
H H31B 0.5349 0.6085 0.3290 0.094 Uiso calc 1 . .
H H31C 0.4936 0.6430 0.2003 0.094 Uiso calc 1 . .
O O35 0.34553(14) 0.38351(6) 0.16246(12) 0.0470(3) Uani d 1 . .
C C351 0.2552(2) 0.35450(10) 0.24627(19) 0.0488(5) Uani d 1 . .
C C352 0.2429(2) 0.28766(11) 0.2301(2) 0.0614(6) Uani d 1 . .
C C353 0.1516(3) 0.25613(15) 0.3056(3) 0.0874(10) Uani d 1 . .
H H353 0.1404 0.2114 0.2977 0.105 Uiso calc 1 . .
C C354 0.0766(3) 0.28876(19) 0.3921(3) 0.0949(11) Uani d 1 . .
H H354 0.0143 0.2661 0.4410 0.114 Uiso calc 1 . .
C C355 0.0918(3) 0.35466(17) 0.4081(3) 0.0862(9) Uani d 1 . .
H H355 0.0411 0.3763 0.4681 0.103 Uiso calc 1 . .
C C356 0.1842(2) 0.38895(13) 0.3332(2) 0.0656(6) Uani d 1 . .
H H356 0.1968 0.4335 0.3424 0.079 Uiso calc 1 . .
C C357 0.3278(3) 0.25326(12) 0.1355(3) 0.0832(9) Uani d 1 . .
H H35A 0.4265 0.2546 0.1625 0.125 Uiso calc 1 . .
H H35B 0.3141 0.2742 0.0547 0.125 Uiso calc 1 . .
H H35C 0.2971 0.2089 0.1285 0.125 Uiso calc 1 . .

loop_
_atom_site_aniso_label
_atom_site_aniso_U_11
_atom_site_aniso_U_22
_atom_site_aniso_U_33
_atom_site_aniso_U_12
_atom_site_aniso_U_13
_atom_site_aniso_U_23
C1 0.0519(12) 0.0483(12) 0.0442(11) -0.0032(10) -0.0045(9) 0.0023(9)
O1 0.0920(12) 0.0541(9) 0.0734(10) -0.0092(9) -0.0381(9) 0.0023(8)
C2 0.0481(11) 0.0482(12) 0.0476(11) -0.0023(9) -0.0087(9) 0.0021(9)
C3 0.0468(11) 0.0481(12) 0.0437(11) -0.0023(9) -0.0039(9) -0.0007(9)
S11 0.0885(6) 0.0555(4) 0.0533(5) 0.0004(4) -0.0283(3) 0.0057(3)
C12 0.0471(11) 0.0492(11) 0.0399(10) 0.0002(9) -0.0036(8) 0.0023(9)
C13 0.071(3) 0.0556(17) 0.051(3) -0.0026(16) -0.0199(18) -0.0051(17)
C14 0.079(3) 0.0449(13) 0.068(2) -0.0014(13) -0.004(2) -0.0002(12)
C15 0.081(3) 0.0560(16) 0.0624(19) 0.0084(19) -0.008(2) 0.0112(16)
S21 0.071(3) 0.0556(17) 0.051(3) -0.0026(16) -0.0199(18) -0.0051(17)
C22 0.0471(11) 0.0492(11) 0.0399(10) 0.0002(9) -0.0036(8) 0.0023(9)
C23 0.0885(6) 0.0555(4) 0.0533(5) 0.0004(4) -0.0283(3) 0.0057(3)
C24 0.081(3) 0.0560(16) 0.0624(19) 0.0084(19) -0.008(2) 0.0112(16)
C25 0.079(3) 0.0449(13) 0.068(2) -0.0014(13) -0.004(2) -0.0002(12)
N31 0.0448(9) 0.0350(8) 0.0485(9) -0.0001(7) -0.0054(7) 0.0033(7)
N32 0.0528(10) 0.0345(9) 0.0591(10) -0.0033(7) -0.0083(8) 0.0040(8)
C33 0.0475(11) 0.0377(10) 0.0548(12) -0.0009(9) -0.0022(9) 0.0005(9)
C34 0.0422(10) 0.0387(10) 0.0477(11) 0.0013(8) -0.0024(8) 0.0012(8)
C35 0.0413(10) 0.0335(10) 0.0467(11) 0.0003(8) 0.0008(8) 0.0030(8)
C311 0.0391(10) 0.0402(10) 0.0458(11) 0.0067(8) -0.0027(8) -0.0022(8)
C312 0.0479(11) 0.0452(11) 0.0546(12) 0.0027(9) -0.0042(9) 0.0008(9)
C313 0.0506(12) 0.0577(13) 0.0643(14) 0.0000(11) -0.0091(10) -0.0109(11)
C314 0.0555(13) 0.0760(16) 0.0541(14) 0.0087(12) -0.0130(10) -0.0127(12)
C315 0.0601(14) 0.0776(16) 0.0479(12) 0.0094(12) -0.0039(10) 0.0072(11)
C316 0.0470(11) 0.0542(13) 0.0505(12) 0.0032(10) 0.0008(9) 0.0051(10)
C331 0.0679(15) 0.0413(12) 0.0766(15) -0.0052(10) -0.0124(12) -0.0050(11)
O35 0.0492(8) 0.0340(7) 0.0575(8) -0.0018(6) 0.0006(6) 0.0031(6)
C351 0.0394(10) 0.0485(12) 0.0570(12) -0.0034(9) -0.0099(9) 0.0174(10)
C352 0.0555(13) 0.0484(13) 0.0770(15) -0.0111(11) -0.0283(12) 0.0223(12)
C353 0.0746(18) 0.0729(19) 0.111(2) -0.0286(15) -0.0290(18) 0.0405(18)
C354 0.0654(18) 0.108(3) 0.111(3) -0.0234(18) -0.0064(17) 0.059(2)
C355 0.0606(16) 0.116(3) 0.0831(19) 0.0065(16) 0.0130(14) 0.0311(18)
C356 0.0562(14) 0.0687(16) 0.0725(15) 0.0046(12) 0.0073(12) 0.0193(13)
C357 0.108(2) 0.0412(13) 0.097(2) -0.0010(14) -0.0277(18) -0.0037(13)

loop_
_atom_type_symbol
_atom_type_description
_atom_type_scat_dispersion_real
_atom_type_scat_dispersion_imag
_atom_type_scat_source
C C 0.0033 0.0016 'International Tables Vol C Tables 4.2.6.8 and 6.1.1.4'
H H 0.0000 0.0000 'International Tables Vol C Tables 4.2.6.8 and 6.1.1.4'
N N 0.0061 0.0033 'International Tables Vol C Tables 4.2.6.8 and 6.1.1.4'
O O 0.0106 0.0060 'International Tables Vol C Tables 4.2.6.8 and 6.1.1.4'
S S 0.1246 0.1234 'International Tables Vol C Tables 4.2.6.8 and 6.1.1.4'

loop_
_geom_angle_atom_site_label_1
_geom_angle_atom_site_label_2
_geom_angle_atom_site_label_3
_geom_angle
O1 C1 C12 120.05(18)
O1 C1 C2 121.99(19)
C12 C1 C2 117.96(17)
C3 C2 C1 121.21(18)
C3 C2 H2 119.4
C1 C2 H2 119.4
C2 C3 C34 128.12(19)
C2 C3 H3 115.9
C34 C3 H3 115.9
C15 S11 C12 91.91(14)
C13 C12 C1 131.5(3)
C13 C12 S11 109.4(3)
C1 C12 S11 119.10(15)
C12 C13 C14 115.1(3)
C12 C13 H13 122.4
C14 C13 H13 122.4
C15 C14 C13 110.7(3)
C15 C14 H14 124.6
C13 C14 H14 124.6
C14 C15 S11 112.9(3)
C14 C15 H15 123.6
S11 C15 H15 123.6
C24 C23 H23 122.8
C25 C24 C23 110.3(12)
C25 C24 H24 124.9
C23 C24 H24 124.9
C24 C25 S21 112.0(11)
C24 C25 H25 124.0
S21 C25 H25 124.0
C35 N31 N32 110.33(15)
C35 N31 C311 130.62(16)
N32 N31 C311 118.98(15)
C33 N32 N31 105.17(15)
N32 C33 C34 112.14(17)
N32 C33 C331 120.20(18)
C34 C33 C331 127.61(18)
C35 C34 C33 103.57(16)
C35 C34 C3 129.00(18)
C33 C34 C3 127.36(18)
N31 C35 O35 120.86(16)
N31 C35 C34 108.79(16)
O35 C35 C34 129.88(17)
C316 C311 C312 120.13(18)
C316 C311 N31 118.65(18)
C312 C311 N31 121.21(17)
C313 C312 C311 119.3(2)
C313 C312 H312 120.4
C311 C312 H312 120.4
C314 C313 C312 120.9(2)
C314 C313 H313 119.6
C312 C313 H313 119.6
C313 C314 C315 119.6(2)
C313 C314 H314 120.2
C315 C314 H314 120.2
C314 C315 C316 120.4(2)
C314 C315 H315 119.8
C316 C315 H315 119.8
C311 C316 C315 119.7(2)
C311 C316 H316 120.2
C315 C316 H316 120.2
C33 C331 H31A 109.5
C33 C331 H31B 109.5
H31A C331 H31B 109.5
C33 C331 H31C 109.5
H31A C331 H31C 109.5
H31B C331 H31C 109.5
C35 O35 C351 119.55(16)
C356 C351 C352 123.8(2)
C356 C351 O35 122.94(19)
C352 C351 O35 113.3(2)
C353 C352 C351 116.7(3)
C353 C352 C357 122.8(3)
C351 C352 C357 120.5(2)
C354 C353 C352 121.5(3)
C354 C353 H353 119.2
C352 C353 H353 119.2
C353 C354 C355 121.0(3)
C353 C354 H354 119.5
C355 C354 H354 119.5
C354 C355 C356 119.5(3)
C354 C355 H355 120.2
C356 C355 H355 120.2
C351 C356 C355 117.5(3)
C351 C356 H356 121.2
C355 C356 H356 121.2
C352 C357 H35A 109.5
C352 C357 H35B 109.5
H35A C357 H35B 109.5
C352 C357 H35C 109.5
H35A C357 H35C 109.5
H35B C357 H35C 109.5

loop_
_geom_bond_atom_site_label_1
_geom_bond_atom_site_label_2
_geom_bond_distance
C1 O1 1.223(2)
C1 C12 1.466(3)
C1 C2 1.468(3)
C2 C3 1.330(3)
C2 H2 0.9300
C3 C34 1.437(3)
C3 H3 0.9300
S11 C15 1.689(4)
S11 C12 1.7146(19)
C12 C13 1.340(5)
C13 C14 1.404(6)
C13 H13 0.9300
C14 C15 1.337(3)
C14 H14 0.9300
C15 H15 0.9300
S21 C25 1.692(11)
C23 C24 1.408(11)
C23 H23 0.9300
C24 C25 1.340(9)
C24 H24 0.9300
C25 H25 0.9300
N31 C35 1.351(2)
N31 N32 1.375(2)
N31 C311 1.425(2)
N32 C33 1.322(2)
C33 C34 1.414(3)
C33 C331 1.491(3)
C34 C35 1.373(3)
C35 O35 1.353(2)
C311 C316 1.378(3)
C311 C312 1.385(3)
C312 C313 1.382(3)
C312 H312 0.9300
C313 C314 1.371(3)
C313 H313 0.9300
C314 C315 1.373(3)
C314 H314 0.9300
C315 C316 1.384(3)
C315 H315 0.9300
C316 H316 0.9300
C331 H31A 0.9600
C331 H31B 0.9600
C331 H31C 0.9600
O35 C351 1.397(2)
C351 C356 1.367(3)
C351 C352 1.392(3)
C352 C353 1.370(4)
C352 C357 1.495(4)
C353 C354 1.364(5)
C353 H353 0.9300
C354 C355 1.375(4)
C354 H354 0.9300
C355 C356 1.400(3)
C355 H355 0.9300
C356 H356 0.9300
C357 H35A 0.9600
C357 H35B 0.9600
C357 H35C 0.9600

loop_
_geom_hbond_atom_site_label_D
_geom_hbond_atom_site_label_H
_geom_hbond_atom_site_label_A
_geom_hbond_site_symmetry_A
_geom_hbond_distance_DH
_geom_hbond_distance_HA
_geom_hbond_distance_DA
_geom_hbond_angle_DHA
_geom_hbond_publ_flag
C14 H14 N32 2_645 0.93 2.55 3.483(4) 177 y
C25 H25 N32 2_645 0.93 2.69 3.47(2) 142 y
C314 H314 O1 1_454 0.93 2.51 3.432(3) 171 y

loop_
_geom_torsion_atom_site_label_1
_geom_torsion_atom_site_label_2
_geom_torsion_atom_site_label_3
_geom_torsion_atom_site_label_4
_geom_torsion
O1 C1 C2 C3 1.0(3)
C12 C1 C2 C3 -178.86(19)
C1 C2 C3 C34 177.23(19)
O1 C1 C12 C13 -170.9(5)
C2 C1 C12 C13 9.0(6)
O1 C1 C12 S11 6.0(3)
C2 C1 C12 S11 -174.22(15)
C15 S11 C12 C13 -0.3(5)
C15 S11 C12 C1 -177.8(4)
C1 C12 C13 C14 176.4(4)
S11 C12 C13 C14 -0.6(7)
C12 C13 C14 C15 1.6(9)
C13 C14 C15 S11 -1.8(9)
C12 S11 C15 C14 1.3(7)
C23 C24 C25 S21 9(8)
C35 N31 N32 C33 -0.9(2)
C311 N31 N32 C33 -178.00(16)
N31 N32 C33 C34 0.6(2)
N31 N32 C33 C331 178.19(19)
N32 C33 C34 C35 0.0(2)
C331 C33 C34 C35 -177.5(2)
N32 C33 C34 C3 177.07(18)
C331 C33 C34 C3 -0.4(4)
C2 C3 C34 C35 6.2(4)
C2 C3 C34 C33 -170.2(2)
N32 N31 C35 O35 -171.96(16)
C311 N31 C35 O35 4.7(3)
N32 N31 C35 C34 0.9(2)
C311 N31 C35 C34 177.56(18)
C33 C34 C35 N31 -0.5(2)
C3 C34 C35 N31 -177.55(18)
C33 C34 C35 O35 171.48(19)
C3 C34 C35 O35 -5.6(3)
C35 N31 C311 C316 -150.6(2)
N32 N31 C311 C316 25.9(3)
C35 N31 C311 C312 30.5(3)
N32 N31 C311 C312 -153.05(18)
C316 C311 C312 C313 1.3(3)
N31 C311 C312 C313 -179.78(18)
C311 C312 C313 C314 -0.6(3)
C312 C313 C314 C315 -0.3(3)
C313 C314 C315 C316 0.4(3)
C312 C311 C316 C315 -1.2(3)
N31 C311 C316 C315 179.88(18)
C314 C315 C316 C311 0.3(3)
N31 C35 O35 C351 -105.1(2)
C34 C35 O35 C351 83.7(2)
C35 O35 C351 C356 2.2(3)
C35 O35 C351 C352 -179.18(16)
C356 C351 C352 C353 1.2(3)
O35 C351 C352 C353 -177.45(18)
C356 C351 C352 C357 -178.1(2)
O35 C351 C352 C357 3.3(3)
C351 C352 C353 C354 0.0(4)
C357 C352 C353 C354 179.3(2)
C352 C353 C354 C355 -1.0(4)
C353 C354 C355 C356 0.9(4)
C352 C351 C356 C355 -1.3(3)
O35 C351 C356 C355 177.17(19)
C354 C355 C356 C351 0.3(4)

_cod_database_fobs_code 2243215
